data_2204487
loop_
_publ_author_name
'Yu, Chen-Xia'
'Shi, Da-Qing'
'Wang, Xiang-Shan'
'Zhuang, Qi-Ya'

_publ_section_title 2-Amino-6-methoxy-4-(4-methoxyphenyl)-9,10-dihydro-4<i>H</i>-benzo[<i>f</i>]chromene-3-carbonitrile
_journal_issue 11
_journal_name_full 'Acta Crystallographica Section E'
_journal_page_first o1928
_journal_page_last o1930
_journal_paper_doi 10.1107/S1600536804024274
_journal_volume 60
_journal_year 2004
_chemical_formula_iupac 'C22 H20 N2 O3'
_chemical_formula_moiety 'C22 H20 N2 O3'
_chemical_formula_sum 'C22 H20 N2 O3'
_chemical_formula_weight 360.40
_chemical_melting_point 465
_chemical_name_systematic
;
2-Amino-6-methoxy-4-(4-methoxyphenyl)-9,10-dihydro-4H-benzo[f]chromene-
3-carbonitrile
;
_space_group_IT_number 14
_symmetry_cell_setting monoclinic
_symmetry_space_group_name_Hall '-P 2ybc'
_symmetry_space_group_name_H-M 'P 1 21/c 1'
_atom_sites_solution_hydrogens geom
_atom_sites_solution_primary direct
_atom_sites_solution_secondary difmap
_cell_angle_alpha 90.00
_cell_angle_beta 93.940(10)
_cell_angle_gamma 90.00
_cell_formula_units_Z 4
_cell_length_a 10.267(2)
_cell_length_b 7.0110(10)
_cell_length_c 26.352(3)
_cell_measurement_reflns_used 38
_cell_measurement_temperature 297(2)
_cell_measurement_theta_max 13.37
_cell_measurement_theta_min 3.00
_cell_volume 1892.4(5)
_computing_cell_refinement XSCANS
_computing_data_collection 'XSCANS (Siemens, 1994)'
_computing_data_reduction 'SHELXTL (Sheldrick, 1997)'
_computing_molecular_graphics
;
ORTEPIII (Burnett & Johnson, 1996), ORTEP-3 for Windows (Farrugia, 1997) and
CAMERON (Watkin et al., 1993)
;
_computing_publication_material SHELXTL
_computing_structure_refinement SHELXTL
_computing_structure_solution SHELXTL
_diffrn_ambient_temperature 297(2)
_diffrn_measured_fraction_theta_full 1.000
_diffrn_measured_fraction_theta_max 1.000
_diffrn_measurement_device_type 'Siemens P4'
_diffrn_measurement_method \w
_diffrn_radiation_monochromator graphite
_diffrn_radiation_source 'normal-focus sealed tube'
_diffrn_radiation_type MoK\a
_diffrn_radiation_wavelength 0.71073
_diffrn_reflns_av_R_equivalents 0.0115
_diffrn_reflns_av_sigmaI/netI 0.0510
_diffrn_reflns_limit_h_max 12
_diffrn_reflns_limit_h_min 0
_diffrn_reflns_limit_k_max 8
_diffrn_reflns_limit_k_min 0
_diffrn_reflns_limit_l_max 31
_diffrn_reflns_limit_l_min -31
_diffrn_reflns_number 4089
_diffrn_reflns_theta_full 25.25
_diffrn_reflns_theta_max 25.25
_diffrn_reflns_theta_min 1.55
_diffrn_standards_decay_% 6.73
_diffrn_standards_interval_count 97
_diffrn_standards_number 3
_exptl_absorpt_coefficient_mu 0.085
_exptl_absorpt_correction_type none
_exptl_crystal_colour colourless
_exptl_crystal_density_diffrn 1.265
_exptl_crystal_density_meas ?
_exptl_crystal_density_method .
_exptl_crystal_description block
_exptl_crystal_F_000 760
_exptl_crystal_size_max 0.50
_exptl_crystal_size_mid 0.36
_exptl_crystal_size_min 0.32
_refine_diff_density_max 0.130
_refine_diff_density_min -0.121
_refine_ls_extinction_coef 0.0110(9)
_refine_ls_extinction_expression Fc^*^=kFc[1+0.001xFc^2^\l^3^/sin(2\q)]^-1/4^
_refine_ls_extinction_method 'SHELXTL (Sheldrick, 1997)'
_refine_ls_goodness_of_fit_ref 0.854
_refine_ls_hydrogen_treatment mixed
_refine_ls_matrix_type full
_refine_ls_number_parameters 255
_refine_ls_number_reflns 3424
_refine_ls_number_restraints 2
_refine_ls_restrained_S_all 0.853
_refine_ls_R_factor_all 0.0765
_refine_ls_R_factor_gt 0.0391
_refine_ls_shift/su_max 0.000
_refine_ls_shift/su_mean 0.000
_refine_ls_structure_factor_coef Fsqd
_refine_ls_weighting_details 'calc w = 1/[\s^2^(Fo^2^)+(0.0443P)^2^] where P = (Fo^2^+2Fc^2^)/3'
_refine_ls_weighting_scheme calc
_refine_ls_wR_factor_gt 0.0835
_refine_ls_wR_factor_ref 0.0921
_reflns_number_gt 1982
_reflns_number_total 3424
_reflns_threshold_expression I>2\s(I)
_cod_data_source_file dn6161.cif
_cod_data_source_block I
_cod_depositor_comments
;
The following automatic conversions were performed:
'_symmetry_cell_setting' value 'Monoclinic' changed to 'monoclinic'
according to '/home/saulius/struct/CIF-dictionaries/cif_core.dic'
dictionary named 'cif_core.dic' version 2.4.1 from 2010-06-29.

Automatic conversion script
Id: cif_fix_enum 1527 2010-12-29 10:47:43Z saulius 

The following automatic conversions were performed:

'_symmetry_cell_setting' value 'Monoclinic' changed to 'monoclinic'
according to /home/saulius/struct/CIF-dictionaries/cif_core.dic
dictionary named 'cif_core.dic' version 2.4.1 from 2010-06-29.

Automatic conversion script
Id: cif_fix_values 1715 2011-07-08 13:25:40Z adriana 
;
_cod_original_sg_symbol_H-M 'P 21/c'
_cod_database_code 2204487
_cod_database_fobs_code 2204487

loop_
_symmetry_equiv_pos_as_xyz
'x, y, z'
'-x, y+1/2, -z+1/2'
'-x, -y, -z'
'x, -y-1/2, z-1/2'

loop_
_atom_site_label
_atom_site_fract_x
_atom_site_fract_y
_atom_site_fract_z
_atom_site_U_iso_or_equiv
_atom_site_adp_type
_atom_site_calc_flag
_atom_site_refinement_flags
_atom_site_occupancy
_atom_site_type_symbol
O1 0.55965(11) 0.56348(17) 0.40812(5) 0.0548(4) Uani d . 1 O
O2 0.10412(15) 0.4190(2) 0.18624(5) 0.0855(5) Uani d . 1 O
O3 -0.14968(12) 0.6129(2) 0.45355(5) 0.0672(4) Uani d . 1 O
N1 0.61999(18) 0.3506(3) 0.46760(7) 0.0638(5) Uani d D 1 N
N2 0.38465(17) -0.0303(2) 0.45513(6) 0.0655(5) Uani d . 1 N
C1 0.49057(17) 0.6150(2) 0.36315(7) 0.0440(4) Uani d . 1 C
C2 0.55173(18) 0.7821(2) 0.33962(7) 0.0538(5) Uani d . 1 C
H2A 0.6210 0.7394 0.3191 0.065 Uiso calc R 1 H
H2B 0.5897 0.8654 0.3660 0.065 Uiso calc R 1 H
C3 0.4503(2) 0.8905(3) 0.30662(7) 0.0592(6) Uani d . 1 C
H3A 0.3970 0.9653 0.3282 0.071 Uiso calc R 1 H
H3B 0.4941 0.9780 0.2849 0.071 Uiso calc R 1 H
C4 0.36354(19) 0.7597(3) 0.27399(7) 0.0508(5) Uani d . 1 C
C5 0.3162(2) 0.8090(3) 0.22557(8) 0.0690(6) Uani d . 1 C
H5 0.3424 0.9238 0.2118 0.083 Uiso calc R 1 H
C6 0.2317(2) 0.6945(3) 0.19707(8) 0.0726(7) Uani d . 1 C
H6 0.2025 0.7309 0.1643 0.087 Uiso calc R 1 H
C7 0.18990(19) 0.5251(3) 0.21697(7) 0.0600(6) Uani d . 1 C
C8 0.23750(17) 0.4693(3) 0.26529(6) 0.0498(5) Uani d . 1 C
H8 0.2104 0.3545 0.2788 0.060 Uiso calc R 1 H
C9 0.32608(17) 0.5852(2) 0.29380(6) 0.0424(4) Uani d . 1 C
C10 0.38416(17) 0.5244(2) 0.34412(6) 0.0394(4) Uani d . 1 C
C11 0.32297(16) 0.3658(2) 0.37346(6) 0.0395(4) Uani d . 1 C
H11 0.3013 0.2608 0.3498 0.047 Uiso calc R 1 H
C12 0.42317(17) 0.2936(2) 0.41403(6) 0.0405(4) Uani d . 1 C
C13 0.53041(17) 0.3943(3) 0.43024(7) 0.0458(5) Uani d . 1 C
C14 0.19714(16) 0.4328(2) 0.39540(6) 0.0384(4) Uani d . 1 C
C15 0.18579(17) 0.6156(3) 0.41393(6) 0.0460(5) Uani d . 1 C
H15 0.2567 0.6978 0.4130 0.055 Uiso calc R 1 H
C16 0.07305(17) 0.6813(3) 0.43390(7) 0.0511(5) Uani d . 1 C
H16 0.0687 0.8055 0.4461 0.061 Uiso calc R 1 H
C17 -0.03256(17) 0.5616(3) 0.43564(6) 0.0484(5) Uani d . 1 C
C18 -0.02284(18) 0.3766(3) 0.41834(7) 0.0553(5) Uani d . 1 C
H18 -0.0928 0.2935 0.4206 0.066 Uiso calc R 1 H
C19 0.08951(18) 0.3135(3) 0.39771(7) 0.0517(5) Uani d . 1 C
H19 0.0932 0.1897 0.3852 0.062 Uiso calc R 1 H
C20 0.0475(2) 0.2551(4) 0.20630(8) 0.0930(8) Uani d . 1 C
H20A 0.1142 0.1623 0.2147 0.112 Uiso calc R 1 H
H20B -0.0154 0.2025 0.1815 0.112 Uiso calc R 1 H
H20C 0.0049 0.2886 0.2364 0.112 Uiso calc R 1 H
C21 -0.1748(2) 0.8085(3) 0.46063(9) 0.0840(7) Uani d . 1 C
H21A -0.1186 0.8562 0.4884 0.101 Uiso calc R 1 H
H21B -0.2643 0.8254 0.4681 0.101 Uiso calc R 1 H
H21C -0.1586 0.8772 0.4302 0.101 Uiso calc R 1 H
C22 0.40198(17) 0.1158(3) 0.43696(6) 0.0448(5) Uani d . 1 C
H1A 0.6098(18) 0.2512(19) 0.4869(6) 0.071(7) Uiso d D 1 H
H1B 0.6887(14) 0.421(2) 0.4697(8) 0.083(8) Uiso d D 1 H

loop_
_atom_site_aniso_label
_atom_site_aniso_U_11
_atom_site_aniso_U_22
_atom_site_aniso_U_33
_atom_site_aniso_U_12
_atom_site_aniso_U_13
_atom_site_aniso_U_23
O1 0.0523(8) 0.0472(8) 0.0636(9) -0.0143(6) -0.0057(7) 0.0161(7)
O2 0.0862(11) 0.1111(13) 0.0566(9) -0.0183(11) -0.0151(8) 0.0131(10)
O3 0.0420(8) 0.0819(11) 0.0793(10) -0.0036(8) 0.0154(7) -0.0023(8)
N1 0.0502(11) 0.0656(13) 0.0732(12) -0.0159(10) -0.0139(10) 0.0268(10)
N2 0.0812(13) 0.0463(10) 0.0663(11) -0.0190(9) -0.0150(9) 0.0151(9)
C1 0.0462(11) 0.0391(10) 0.0477(11) 0.0009(9) 0.0090(9) 0.0076(9)
C2 0.0573(12) 0.0407(11) 0.0649(13) -0.0069(10) 0.0152(10) 0.0072(10)
C3 0.0753(14) 0.0380(11) 0.0663(13) 0.0015(11) 0.0196(11) 0.0113(10)
C4 0.0592(13) 0.0445(12) 0.0503(12) 0.0082(10) 0.0153(10) 0.0092(10)
C5 0.0806(16) 0.0606(14) 0.0664(15) 0.0010(13) 0.0084(13) 0.0252(12)
C6 0.0798(17) 0.0871(18) 0.0501(13) 0.0051(14) -0.0002(12) 0.0253(13)
C7 0.0559(13) 0.0767(16) 0.0470(12) 0.0031(12) 0.0016(10) 0.0060(12)
C8 0.0517(12) 0.0554(12) 0.0430(11) 0.0030(10) 0.0083(9) 0.0062(10)
C9 0.0445(10) 0.0422(11) 0.0420(10) 0.0069(9) 0.0136(9) 0.0036(9)
C10 0.0433(10) 0.0351(10) 0.0412(10) 0.0011(9) 0.0126(8) 0.0028(8)
C11 0.0472(10) 0.0327(10) 0.0387(10) -0.0048(8) 0.0031(8) 0.0007(8)
C12 0.0425(10) 0.0334(10) 0.0458(10) -0.0040(9) 0.0036(8) 0.0061(9)
C13 0.0442(11) 0.0414(11) 0.0517(11) -0.0007(10) 0.0033(9) 0.0078(9)
C14 0.0396(10) 0.0398(11) 0.0355(9) -0.0061(9) 0.0000(8) 0.0056(8)
C15 0.0390(11) 0.0474(11) 0.0520(11) -0.0130(9) 0.0061(9) -0.0076(9)
C16 0.0484(12) 0.0492(12) 0.0561(12) -0.0079(10) 0.0079(10) -0.0098(10)
C17 0.0362(11) 0.0646(13) 0.0444(11) -0.0035(10) 0.0039(8) -0.0007(10)
C18 0.0415(11) 0.0636(14) 0.0610(13) -0.0224(11) 0.0056(9) 0.0021(11)
C19 0.0522(12) 0.0410(11) 0.0619(12) -0.0129(10) 0.0047(10) -0.0027(10)
C20 0.0903(19) 0.114(2) 0.0719(16) -0.0339(17) -0.0137(14) 0.0026(16)
C21 0.0605(15) 0.100(2) 0.0937(18) 0.0132(14) 0.0182(13) -0.0197(16)
C22 0.0461(11) 0.0436(11) 0.0437(11) -0.0044(10) -0.0043(9) 0.0011(9)

loop_
_atom_type_symbol
_atom_type_description
_atom_type_scat_dispersion_real
_atom_type_scat_dispersion_imag
_atom_type_scat_source
C C 0.0033 0.0016 'International Tables Vol C Tables 4.2.6.8 and 6.1.1.4'
H H 0.0000 0.0000 'International Tables Vol C Tables 4.2.6.8 and 6.1.1.4'
N N 0.0061 0.0033 'International Tables Vol C Tables 4.2.6.8 and 6.1.1.4'
O O 0.0106 0.0060 'International Tables Vol C Tables 4.2.6.8 and 6.1.1.4'

loop_
_geom_angle_atom_site_label_1
_geom_angle_atom_site_label_2
_geom_angle_atom_site_label_3
_geom_angle
C13 O1 C1 118.50(14)
C7 O2 C20 119.06(16)
C17 O3 C21 118.27(16)
C13 N1 H1A 120.5(13)
C13 N1 H1B 115.8(14)
H1A N1 H1B 123.5(19)
C10 C1 O1 123.77(15)
C10 C1 C2 125.35(17)
O1 C1 C2 110.88(15)
C1 C2 C3 110.00(16)
C1 C2 H2A 109.7
C3 C2 H2A 109.7
C1 C2 H2B 109.7
C3 C2 H2B 109.7
H2A C2 H2B 108.2
C4 C3 C2 112.24(15)
C4 C3 H3A 109.2
C2 C3 H3A 109.2
C4 C3 H3B 109.2
C2 C3 H3B 109.2
H3A C3 H3B 107.9
C5 C4 C9 118.55(19)
C5 C4 C3 122.21(18)
C9 C4 C3 119.21(16)
C6 C5 C4 122.1(2)
C6 C5 H5 119.0
C4 C5 H5 119.0
C5 C6 C7 119.9(2)
C5 C6 H6 120.0
C7 C6 H6 120.0
O2 C7 C6 116.49(19)
O2 C7 C8 124.0(2)
C6 C7 C8 119.5(2)
C7 C8 C9 120.26(19)
C7 C8 H8 119.9
C9 C8 H8 119.9
C4 C9 C8 119.61(17)
C4 C9 C10 118.94(17)
C8 C9 C10 121.44(16)
C1 C10 C9 118.05(16)
C1 C10 C11 121.07(15)
C9 C10 C11 120.87(15)
C10 C11 C12 108.62(14)
C10 C11 C14 111.01(13)
C12 C11 C14 112.72(13)
C10 C11 H11 108.1
C12 C11 H11 108.1
C14 C11 H11 108.1
C13 C12 C22 118.22(16)
C13 C12 C11 123.09(15)
C22 C12 C11 118.67(15)
N1 C13 C12 128.15(17)
N1 C13 O1 110.70(16)
C12 C13 O1 121.15(16)
C15 C14 C19 117.18(16)
C15 C14 C11 121.00(15)
C19 C14 C11 121.82(16)
C14 C15 C16 122.52(16)
C14 C15 H15 118.7
C16 C15 H15 118.7
C17 C16 C15 119.47(17)
C17 C16 H16 120.3
C15 C16 H16 120.3
O3 C17 C16 124.38(18)
O3 C17 C18 116.44(17)
C16 C17 C18 119.18(17)
C17 C18 C19 120.81(17)
C17 C18 H18 119.6
C19 C18 H18 119.6
C18 C19 C14 120.79(18)
C18 C19 H19 119.6
C14 C19 H19 119.6
O2 C20 H20A 109.5
O2 C20 H20B 109.5
H20A C20 H20B 109.5
O2 C20 H20C 109.5
H20A C20 H20C 109.5
H20B C20 H20C 109.5
O3 C21 H21A 109.5
O3 C21 H21B 109.5
H21A C21 H21B 109.5
O3 C21 H21C 109.5
H21A C21 H21C 109.5
H21B C21 H21C 109.5
N2 C22 C12 179.22(19)

loop_
_geom_bond_atom_site_label_1
_geom_bond_atom_site_label_2
_geom_bond_distance
O1 C13 1.3643(19)
O1 C1 1.387(2)
O2 C7 1.374(2)
O2 C20 1.407(2)
O3 C17 1.370(2)
O3 C21 1.411(2)
N1 C13 1.336(2)
N1 H1A 0.873(9)
N1 H1B 0.861(9)
N2 C22 1.149(2)
C1 C10 1.332(2)
C1 C2 1.485(2)
C2 C3 1.514(2)
C2 H2A 0.9700
C2 H2B 0.9700
C3 C4 1.506(3)
C3 H3A 0.9700
C3 H3B 0.9700
C4 C5 1.378(2)
C4 C9 1.395(2)
C5 C6 1.368(3)
C5 H5 0.9300
C6 C7 1.378(3)
C6 H6 0.9300
C7 C8 1.388(2)
C8 C9 1.399(2)
C8 H8 0.9300
C9 C10 1.479(2)
C10 C11 1.516(2)
C11 C12 1.519(2)
C11 C14 1.526(2)
C11 H11 0.9800
C12 C13 1.352(2)
C12 C22 1.409(2)
C14 C15 1.379(2)
C14 C19 1.391(2)
C15 C16 1.383(2)
C15 H15 0.9300
C16 C17 1.374(2)
C16 H16 0.9300
C17 C18 1.381(3)
C18 C19 1.381(2)
C18 H18 0.9300
C19 H19 0.9300
C20 H20A 0.9600
C20 H20B 0.9600
C20 H20C 0.9600
C21 H21A 0.9600
C21 H21B 0.9600
C21 H21C 0.9600

loop_
_geom_hbond_atom_site_label_D
_geom_hbond_atom_site_label_H
_geom_hbond_atom_site_label_A
_geom_hbond_site_symmetry_A
_geom_hbond_distance_DH
_geom_hbond_distance_HA
_geom_hbond_distance_DA
_geom_hbond_angle_DHA
N1 H1B O3 1_655 0.861(9) 2.199(11) 3.038(2) 164.8(19)
N1 H1A N2 3_656 0.873(9) 2.174(10) 3.034(2) 168.4(18)

loop_
_geom_torsion_atom_site_label_1
_geom_torsion_atom_site_label_2
_geom_torsion_atom_site_label_3
_geom_torsion_atom_site_label_4
_geom_torsion
C13 O1 C1 C10 10.6(2)
C13 O1 C1 C2 -169.07(14)
C10 C1 C2 C3 26.0(3)
O1 C1 C2 C3 -154.25(15)
C1 C2 C3 C4 -44.3(2)
C2 C3 C4 C5 -144.93(18)
C2 C3 C4 C9 37.2(2)
C9 C4 C5 C6 1.5(3)
C3 C4 C5 C6 -176.4(2)
C4 C5 C6 C7 1.0(3)
C20 O2 C7 C6 -173.4(2)
C20 O2 C7 C8 8.1(3)
C5 C6 C7 O2 179.3(2)
C5 C6 C7 C8 -2.1(3)
O2 C7 C8 C9 179.16(17)
C6 C7 C8 C9 0.7(3)
C5 C4 C9 C8 -2.9(3)
C3 C4 C9 C8 175.08(16)
C5 C4 C9 C10 175.42(16)
C3 C4 C9 C10 -6.6(2)
C7 C8 C9 C4 1.8(3)
C7 C8 C9 C10 -176.47(16)
O1 C1 C10 C9 -175.31(14)
C2 C1 C10 C9 4.4(3)
O1 C1 C10 C11 5.6(3)
C2 C1 C10 C11 -174.71(15)
C4 C9 C10 C1 -15.3(2)
C8 C9 C10 C1 163.00(16)
C4 C9 C10 C11 163.80(15)
C8 C9 C10 C11 -17.9(2)
C1 C10 C11 C12 -18.5(2)
C9 C10 C11 C12 162.42(14)
C1 C10 C11 C14 105.92(18)
C9 C10 C11 C14 -73.11(18)
C10 C11 C12 C13 18.4(2)
C14 C11 C12 C13 -105.06(18)
C10 C11 C12 C22 -163.41(14)
C14 C11 C12 C22 73.14(19)
C22 C12 C13 N1 -2.8(3)
C11 C12 C13 N1 175.43(18)
C22 C12 C13 O1 177.10(15)
C11 C12 C13 O1 -4.7(3)
C1 O1 C13 N1 168.94(16)
C1 O1 C13 C12 -11.0(2)
C10 C11 C14 C15 -37.1(2)
C12 C11 C14 C15 84.99(19)
C10 C11 C14 C19 142.99(16)
C12 C11 C14 C19 -94.90(18)
C19 C14 C15 C16 -0.4(3)
C11 C14 C15 C16 179.75(15)
C14 C15 C16 C17 0.0(3)
C21 O3 C17 C16 14.1(3)
C21 O3 C17 C18 -165.75(18)
C15 C16 C17 O3 -178.52(16)
C15 C16 C17 C18 1.3(3)
O3 C17 C18 C19 177.46(16)
C16 C17 C18 C19 -2.4(3)
C17 C18 C19 C14 2.1(3)
C15 C14 C19 C18 -0.7(3)
C11 C14 C19 C18 179.17(16)
